data_7158949
loop_
_publ_author_name
'Prince, Prince'
'Kumar, Sandeep'
'Lalji, Ram Sunil Kumar'
'Gupta, Mohit'
'Kumar, Prashant'
'Kumar, Ravindra'
'Singh, Brajendra Kumar'

_publ_section_title
;
 Sustainable C-H Activation Approach for Palladium-Catalyzed,
 Regioselective, Functionalization of 1-Methyl-3-phenyl
 quinoxaline-2(1H)-ones in Water
;
_journal_name_full 'Organic &amp; Biomolecular Chemistry'
_journal_paper_doi 10.1039/D2OB01451C
_journal_year 2022
_chemical_formula_moiety 'C22 H16 N2 O2'
_chemical_formula_sum 'C22 H16 N2 O2'
_chemical_formula_weight 340.37
_space_group_crystal_system orthorhombic
_space_group_IT_number 33
_space_group_name_Hall 'P 2c -2n'
_space_group_name_H-M_alt 'P n a 21'
_atom_sites_solution_hydrogens geom
_audit_creation_method SHELXL-2018/3
_audit_update_record
;
2022-03-28 deposited with the CCDC.	2022-10-18 downloaded from the CCDC.
;
_cell_angle_alpha 90
_cell_angle_beta 90
_cell_angle_gamma 90
_cell_formula_units_Z 8
_cell_length_a 24.354(3)
_cell_length_b 8.7486(14)
_cell_length_c 16.091(2)
_cell_measurement_reflns_used 1465
_cell_measurement_temperature 298(2)
_cell_measurement_theta_max 17.7500
_cell_measurement_theta_min 3.4870
_cell_volume 3428.4(8)
_computing_structure_refinement 'SHELXL-2018/3 (Sheldrick, 2018)'
_diffrn_ambient_temperature 298(2)
_diffrn_measured_fraction_theta_full 0.997
_diffrn_measured_fraction_theta_max 0.997
_diffrn_measurement_device_type 'Xcalibur, Sapphire3'
_diffrn_radiation_type MoK\a
_diffrn_radiation_wavelength 0.71073
_diffrn_reflns_av_R_equivalents 0.12
_diffrn_reflns_av_unetI/netI 0.1518
_diffrn_reflns_Laue_measured_fraction_full 0.997
_diffrn_reflns_Laue_measured_fraction_max 0.997
_diffrn_reflns_limit_h_max 28
_diffrn_reflns_limit_h_min -28
_diffrn_reflns_limit_k_max 10
_diffrn_reflns_limit_k_min -10
_diffrn_reflns_limit_l_max 19
_diffrn_reflns_limit_l_min -19
_diffrn_reflns_number 40622
_diffrn_reflns_point_group_measured_fraction_full 0.998
_diffrn_reflns_point_group_measured_fraction_max 0.998
_diffrn_reflns_theta_full 24.998
_diffrn_reflns_theta_max 24.998
_diffrn_reflns_theta_min 3.346
_exptl_absorpt_coefficient_mu 0.086
_exptl_crystal_density_diffrn 1.319
_exptl_crystal_description 'rod shape'
_exptl_crystal_F_000 1424
_refine_diff_density_max 0.214
_refine_diff_density_min -0.175
_refine_diff_density_rms 0.042
_refine_ls_abs_structure_details
;
 Flack x determined using 602 quotients [(I+)-(I-)]/[(I+)+(I-)]
 (Parsons, Flack and Wagner, Acta Cryst. B69 (2013) 249-259).
;
_refine_ls_abs_structure_Flack 0.7(10)
_refine_ls_extinction_method none
_refine_ls_goodness_of_fit_ref 0.882
_refine_ls_hydrogen_treatment constr
_refine_ls_matrix_type full
_refine_ls_number_parameters 469
_refine_ls_number_reflns 6041
_refine_ls_number_restraints 1
_refine_ls_restrained_S_all 0.882
_refine_ls_R_factor_all 0.2110
_refine_ls_R_factor_gt 0.0780
_refine_ls_shift/su_max 0.000
_refine_ls_shift/su_mean 0.000
_refine_ls_structure_factor_coef Fsqd
_refine_ls_weighting_details 'w=1/[\s^2^(Fo^2^)+(0.0586P)^2^] where P=(Fo^2^+2Fc^2^)/3'
_refine_ls_weighting_scheme calc
_refine_ls_wR_factor_gt 0.1474
_refine_ls_wR_factor_ref 0.1990
_reflns_Friedel_coverage 0.926
_reflns_Friedel_fraction_full 0.998
_reflns_Friedel_fraction_max 0.998
_reflns_number_gt 2216
_reflns_number_total 6054
_reflns_threshold_expression 'I > 2\s(I)'
_cod_data_source_file d2ob01451c2.cif
_cod_data_source_block shelx
_cod_original_cell_volume 3428.6(9)
_cod_database_code 7158949
_shelx_shelxl_version_number 2018/3
_shelx_space_group_comment
;
The symmetry employed for this shelxl refinement is uniquely defined
by the following loop, which should always be used as a source of
symmetry information in preference to the above space-group names.
They are only intended as comments.
;

loop_
_space_group_symop_operation_xyz
'x, y, z'
'-x, -y, z+1/2'
'-x+1/2, y+1/2, z+1/2'
'x+1/2, -y+1/2, z'

loop_
_atom_site_label
_atom_site_type_symbol
_atom_site_fract_x
_atom_site_fract_y
_atom_site_fract_z
_atom_site_U_iso_or_equiv
_atom_site_adp_type
_atom_site_occupancy
_atom_site_site_symmetry_order
_atom_site_calc_flag
_atom_site_refinement_flags_posn
_atom_site_refinement_flags_adp
_atom_site_refinement_flags_occupancy
_atom_site_disorder_assembly
_atom_site_disorder_group
N1 N 0.5001(3) 0.0412(9) 0.6005(5) 0.053(2) Uani 1 1 d . . . . .
N2 N 0.4304(4) 0.2683(9) 0.5408(6) 0.055(2) Uani 1 1 d . . . . .
O3 O 0.2718(3) 0.5082(8) 0.6078(5) 0.078(2) Uani 1 1 d . . . . .
C1 C 0.4190(4) 0.1193(11) 0.5223(6) 0.049(3) Uani 1 1 d . . . . .
N3 N 0.3275(4) 0.6901(10) 0.6633(5) 0.057(2) Uani 1 1 d . . . . .
O1 O 0.4869(3) 0.4485(8) 0.6000(5) 0.073(2) Uani 1 1 d . . . . .
C9 C 0.5596(4) 0.2193(11) 0.6669(7) 0.051(3) Uani 1 1 d . . . . .
C8 C 0.4756(5) 0.3107(13) 0.5881(7) 0.056(3) Uani 1 1 d . . . . .
N4 N 0.2544(4) 0.9128(10) 0.6070(6) 0.064(2) Uani 1 1 d . . . . .
O4 O 0.2837(3) 0.6270(9) 0.4307(6) 0.094(3) Uani 1 1 d . . . . .
C28 C 0.2470(5) 0.7666(13) 0.5883(7) 0.055(3) Uani 1 1 d . . . . .
C6 C 0.4552(4) 0.0094(11) 0.5516(6) 0.051(3) Uani 1 1 d . . . . .
C14 C 0.5621(4) 0.3222(12) 0.7316(7) 0.058(3) Uani 1 1 d . . . . .
O2 O 0.4714(3) 0.3134(9) 0.7793(6) 0.091(3) Uani 1 1 d . . . . .
C2 C 0.3746(4) 0.0766(14) 0.4759(7) 0.067(3) Uani 1 1 d . . . . .
H1 H 0.350081 0.150404 0.457230 0.081 Uiso 1 1 calc R U . . .
C15 C 0.5120(5) 0.3926(13) 0.7679(7) 0.069(3) Uani 1 1 d . . . . .
C11 C 0.6570(5) 0.1725(14) 0.6840(9) 0.083(4) Uani 1 1 d . . . . .
H6 H 0.688803 0.121428 0.668020 0.099 Uiso 1 1 calc R U . . .
C13 C 0.6120(5) 0.3513(13) 0.7706(7) 0.074(3) Uani 1 1 d . . . . .
H8 H 0.614016 0.423387 0.812937 0.089 Uiso 1 1 calc R U . . .
C37 C 0.2414(5) 0.3890(14) 0.4120(8) 0.070(3) Uani 1 1 d . . . . .
C16 C 0.5127(5) 0.5575(13) 0.7941(8) 0.067(3) Uani 1 1 d . . . . .
C44 C 0.3975(5) 0.3890(12) 0.5055(8) 0.082(4) Uani 1 1 d . . . . .
H16 H 0.410838 0.486094 0.524628 0.123 Uiso 1 1 calc R U . . .
H15 H 0.399802 0.384909 0.445978 0.123 Uiso 1 1 calc R U . . .
H14 H 0.359960 0.376406 0.522355 0.123 Uiso 1 1 calc R U . . .
C35 C 0.1927(4) 0.6186(12) 0.4811(7) 0.063(3) Uani 1 1 d . . . . .
C17 C 0.4782(5) 0.6021(15) 0.8591(8) 0.076(4) Uani 1 1 d . . . . .
H9 H 0.455532 0.530847 0.884888 0.092 Uiso 1 1 calc R U . . .
C24 C 0.3835(5) 0.8854(14) 0.7241(8) 0.074(4) Uani 1 1 d . . . . .
H17 H 0.408925 0.812207 0.740552 0.089 Uiso 1 1 calc R U . . .
C3 C 0.3659(5) -0.0758(14) 0.4565(7) 0.074(3) Uani 1 1 d . . . . .
H2 H 0.335681 -0.103733 0.424578 0.089 Uiso 1 1 calc R U . . .
C10 C 0.6072(4) 0.1434(13) 0.6423(7) 0.071(3) Uani 1 1 d . . . . .
H5 H 0.606098 0.073979 0.598520 0.086 Uiso 1 1 calc R U . . .
C39 C 0.2126(7) 0.128(2) 0.4250(12) 0.111(6) Uani 1 1 d . . . . .
H28 H 0.193296 0.052266 0.453364 0.133 Uiso 1 1 calc R U . . .
C18 C 0.4778(7) 0.754(2) 0.8850(10) 0.099(5) Uani 1 1 d . . . . .
H10 H 0.456712 0.784220 0.930394 0.119 Uiso 1 1 calc R U . . .
C30 C 0.1960(5) 0.7298(12) 0.5442(8) 0.063(3) Uani 1 1 d . . . . .
C29 C 0.2822(5) 0.6444(14) 0.6185(7) 0.060(3) Uani 1 1 d . . . . .
C38 C 0.2097(6) 0.2798(17) 0.4529(11) 0.097(5) Uani 1 1 d . . . . .
H29 H 0.187251 0.306736 0.497366 0.116 Uiso 1 1 calc R U . . .
C43 C 0.3650(5) 0.5739(12) 0.6985(8) 0.090(4) Uani 1 1 d . . . . .
H32 H 0.353606 0.474073 0.680743 0.134 Uiso 1 1 calc R U . . .
H31 H 0.401729 0.593059 0.679488 0.134 Uiso 1 1 calc R U . . .
H30 H 0.363986 0.579228 0.758047 0.134 Uiso 1 1 calc R U . . .
C25 C 0.3917(5) 1.0334(18) 0.7416(8) 0.085(4) Uani 1 1 d . . . . .
H18 H 0.422884 1.060861 0.771306 0.102 Uiso 1 1 calc R U . . .
C34 C 0.1418(6) 0.5937(14) 0.4421(8) 0.084(4) Uani 1 1 d . . . . .
H24 H 0.138888 0.521248 0.400005 0.101 Uiso 1 1 calc R U . . .
C4 C 0.4021(6) -0.1869(14) 0.4847(7) 0.078(4) Uani 1 1 d . . . . .
H3 H 0.396221 -0.289085 0.471525 0.094 Uiso 1 1 calc R U . . .
C27 C 0.3086(5) 1.1057(14) 0.6725(8) 0.082(4) Uani 1 1 d . . . . .
H20 H 0.283549 1.179731 0.655714 0.099 Uiso 1 1 calc R U . . .
C12 C 0.6589(5) 0.2727(14) 0.7462(9) 0.082(4) Uani 1 1 d . . . . .
H7 H 0.691865 0.290216 0.773622 0.098 Uiso 1 1 calc R U . . .
C5 C 0.4457(4) -0.1469(12) 0.5310(7) 0.065(3) Uani 1 1 d . . . . .
H4 H 0.469921 -0.221669 0.549677 0.078 Uiso 1 1 calc R U . . .
C42 C 0.2730(5) 0.3441(16) 0.3444(8) 0.076(4) Uani 1 1 d . . . . .
H25 H 0.294279 0.416346 0.316910 0.091 Uiso 1 1 calc R U . . .
C31 C 0.1485(5) 0.8100(14) 0.5661(8) 0.079(4) Uani 1 1 d . . . . .
H21 H 0.150375 0.883793 0.607615 0.094 Uiso 1 1 calc R U . . .
C22 C 0.3001(5) 0.9508(14) 0.6533(7) 0.070(3) Uani 1 1 d . . . . .
C36 C 0.2421(5) 0.5483(14) 0.4422(7) 0.068(3) Uani 1 1 d . . . . .
C40 C 0.2434(7) 0.0886(17) 0.3565(13) 0.100(5) Uani 1 1 d . . . . .
H27 H 0.243821 -0.011511 0.337003 0.120 Uiso 1 1 calc R U . . .
C7 C 0.5093(4) 0.1856(12) 0.6180(7) 0.050(3) Uani 1 1 d . . . . .
C26 C 0.3558(7) 1.1465(15) 0.7174(8) 0.084(4) Uani 1 1 d . . . . .
H19 H 0.362666 1.248169 0.730545 0.101 Uiso 1 1 calc R U . . .
C33 C 0.0964(6) 0.675(2) 0.4657(11) 0.106(5) Uani 1 1 d . . . . .
H23 H 0.063136 0.657938 0.438824 0.127 Uiso 1 1 calc R U . . .
C19 C 0.5086(8) 0.8588(18) 0.8434(13) 0.115(6) Uani 1 1 d . . . . .
H11 H 0.507036 0.960953 0.859282 0.138 Uiso 1 1 calc R U . . .
C32 C 0.0986(5) 0.7819(16) 0.5275(10) 0.093(4) Uani 1 1 d . . . . .
H22 H 0.067229 0.834836 0.543479 0.112 Uiso 1 1 calc R U . . .
C21 C 0.5436(5) 0.6656(16) 0.7562(9) 0.082(4) Uani 1 1 d . . . . .
H13 H 0.566867 0.636308 0.713211 0.098 Uiso 1 1 calc R U . . .
C23 C 0.3366(5) 0.8430(13) 0.6812(7) 0.054(3) Uani 1 1 d . . . . .
C41 C 0.2733(7) 0.1992(19) 0.3179(10) 0.097(5) Uani 1 1 d . . . . .
H26 H 0.294545 0.173348 0.272007 0.117 Uiso 1 1 calc R U . . .
C20 C 0.5419(7) 0.8175(18) 0.7789(12) 0.098(5) Uani 1 1 d . . . . .
H12 H 0.562894 0.890019 0.751038 0.117 Uiso 1 1 calc R U . . .

loop_
_atom_site_aniso_label
_atom_site_aniso_U_11
_atom_site_aniso_U_22
_atom_site_aniso_U_33
_atom_site_aniso_U_23
_atom_site_aniso_U_13
_atom_site_aniso_U_12
N1 0.052(5) 0.059(6) 0.048(5) -0.003(4) 0.000(4) -0.001(4)
N2 0.058(6) 0.050(6) 0.059(6) -0.005(5) -0.004(5) 0.000(5)
O3 0.078(6) 0.058(5) 0.097(6) -0.005(5) 0.002(5) -0.016(4)
C1 0.041(6) 0.045(6) 0.060(7) 0.002(6) 0.000(6) 0.000(5)
N3 0.054(6) 0.065(6) 0.051(6) -0.006(5) 0.003(5) -0.008(5)
O1 0.080(6) 0.042(5) 0.095(6) -0.006(4) -0.010(5) -0.008(4)
C9 0.040(7) 0.066(7) 0.048(7) -0.018(6) -0.006(6) -0.004(5)
C8 0.059(8) 0.066(8) 0.045(7) 0.005(6) 0.011(6) 0.013(7)
N4 0.064(6) 0.068(7) 0.061(6) -0.002(6) 0.004(5) -0.004(5)
O4 0.090(6) 0.098(7) 0.095(6) -0.017(5) 0.022(5) -0.032(5)
C28 0.053(7) 0.066(8) 0.047(7) 0.006(6) -0.003(6) 0.008(6)
C6 0.050(7) 0.044(7) 0.058(7) -0.001(5) 0.004(6) -0.007(5)
C14 0.043(7) 0.071(7) 0.060(7) 0.001(6) 0.000(6) 0.001(6)
O2 0.066(6) 0.093(6) 0.112(7) -0.037(5) 0.019(5) -0.021(5)
C2 0.056(7) 0.072(9) 0.073(9) 0.007(6) -0.008(6) -0.010(6)
C15 0.065(9) 0.081(9) 0.062(8) -0.011(7) -0.002(7) -0.014(7)
C11 0.047(8) 0.093(9) 0.109(12) -0.019(9) -0.013(8) 0.003(7)
C13 0.069(8) 0.093(9) 0.062(8) -0.017(7) -0.002(7) -0.003(7)
C37 0.074(9) 0.068(9) 0.067(9) -0.005(7) -0.017(7) -0.003(7)
C16 0.057(8) 0.063(8) 0.080(9) -0.012(7) -0.010(7) 0.005(6)
C44 0.107(10) 0.057(8) 0.082(9) -0.002(6) -0.021(8) 0.012(7)
C35 0.058(8) 0.069(8) 0.061(8) 0.012(6) -0.004(6) -0.010(6)
C17 0.076(9) 0.072(9) 0.081(10) -0.020(7) -0.017(8) 0.012(7)
C24 0.083(9) 0.057(8) 0.083(9) -0.008(7) 0.002(7) -0.026(7)
C3 0.074(8) 0.070(8) 0.077(9) -0.001(7) -0.015(7) -0.021(7)
C10 0.058(8) 0.098(9) 0.058(8) -0.019(7) 0.014(6) -0.009(7)
C39 0.128(15) 0.099(14) 0.105(14) 0.037(11) -0.030(12) -0.032(10)
C18 0.084(12) 0.138(15) 0.075(12) -0.030(11) -0.025(9) 0.030(10)
C30 0.056(8) 0.071(8) 0.061(8) 0.005(7) -0.008(7) -0.006(6)
C29 0.054(7) 0.072(9) 0.052(7) -0.010(7) 0.012(6) -0.021(7)
C38 0.096(11) 0.082(11) 0.112(13) 0.001(10) 0.000(10) -0.011(8)
C43 0.076(9) 0.077(8) 0.116(12) -0.008(8) -0.011(8) 0.006(7)
C25 0.077(9) 0.105(11) 0.071(9) 0.003(9) 0.005(7) -0.001(9)
C34 0.073(9) 0.103(10) 0.075(9) 0.005(8) -0.001(8) -0.037(8)
C4 0.094(10) 0.059(8) 0.081(10) 0.003(7) -0.014(8) -0.002(8)
C27 0.098(10) 0.057(8) 0.092(10) 0.002(7) 0.009(9) -0.005(8)
C12 0.058(8) 0.095(10) 0.093(11) -0.024(8) -0.014(8) 0.011(7)
C5 0.063(8) 0.062(8) 0.071(8) 0.017(6) -0.007(7) 0.003(6)
C42 0.085(10) 0.085(10) 0.059(9) -0.004(8) -0.012(8) 0.003(8)
C31 0.057(8) 0.094(9) 0.085(9) 0.013(7) -0.017(7) -0.019(7)
C22 0.082(9) 0.070(9) 0.056(7) 0.007(7) 0.004(7) 0.002(8)
C36 0.070(9) 0.086(9) 0.049(7) 0.009(7) 0.003(6) -0.013(7)
C40 0.109(13) 0.073(11) 0.119(15) -0.001(10) -0.054(12) 0.004(9)
C7 0.052(7) 0.051(7) 0.048(7) -0.003(6) 0.009(6) 0.002(6)
C26 0.102(11) 0.067(9) 0.083(10) -0.017(8) 0.004(8) -0.034(9)
C33 0.057(9) 0.166(15) 0.094(12) 0.006(11) -0.011(9) -0.015(10)
C19 0.152(19) 0.068(11) 0.126(16) -0.014(11) -0.053(14) 0.011(12)
C32 0.061(9) 0.130(13) 0.088(11) 0.008(10) 0.002(8) -0.002(8)
C21 0.086(10) 0.072(9) 0.086(10) 0.006(8) -0.008(8) -0.019(8)
C23 0.058(7) 0.055(7) 0.048(7) -0.007(6) 0.012(6) -0.006(6)
C41 0.117(13) 0.087(11) 0.089(12) -0.026(10) -0.032(10) 0.010(10)
C20 0.100(12) 0.080(12) 0.113(14) 0.003(10) -0.024(11) -0.019(9)

loop_
_atom_type_symbol
_atom_type_description
_atom_type_scat_dispersion_real
_atom_type_scat_dispersion_imag
_atom_type_scat_source
C C 0.0033 0.0016 'International Tables Vol C Tables 4.2.6.8 and 6.1.1.4'
H H 0.0000 0.0000 'International Tables Vol C Tables 4.2.6.8 and 6.1.1.4'
N N 0.0061 0.0033 'International Tables Vol C Tables 4.2.6.8 and 6.1.1.4'
O O 0.0106 0.0060 'International Tables Vol C Tables 4.2.6.8 and 6.1.1.4'

loop_
_geom_angle_atom_site_label_1
_geom_angle_atom_site_label_2
_geom_angle_atom_site_label_3
_geom_angle
_geom_angle_site_symmetry_1
_geom_angle_site_symmetry_3
_geom_angle_publ_flag
C7 N1 C6 116.9(9) . . ?
C1 N2 C8 122.5(9) . . ?
C1 N2 C44 119.9(9) . . ?
C8 N2 C44 117.4(9) . . ?
C2 C1 N2 122.8(10) . . ?
C2 C1 C6 120.0(10) . . ?
N2 C1 C6 117.2(9) . . ?
C23 N3 C29 121.1(10) . . ?
C23 N3 C43 119.1(9) . . ?
C29 N3 C43 119.7(9) . . ?
C14 C9 C10 119.4(10) . . ?
C14 C9 C7 124.5(10) . . ?
C10 C9 C7 116.1(9) . . ?
O1 C8 N2 121.1(10) . . ?
O1 C8 C7 123.4(11) . . ?
N2 C8 C7 115.4(10) . . ?
C28 N4 C22 117.7(9) . . ?
N4 C28 C29 123.6(11) . . ?
N4 C28 C30 115.9(10) . . ?
C29 C28 C30 120.0(10) . . ?
N1 C6 C1 124.0(9) . . ?
N1 C6 C5 117.1(10) . . ?
C1 C6 C5 118.8(10) . . ?
C9 C14 C13 119.9(10) . . ?
C9 C14 C15 122.1(10) . . ?
C13 C14 C15 117.7(10) . . ?
C1 C2 C3 120.6(11) . . ?
C1 C2 H1 119.7 . . ?
C3 C2 H1 119.7 . . ?
O2 C15 C14 119.3(10) . . ?
O2 C15 C16 120.8(11) . . ?
C14 C15 C16 119.8(10) . . ?
C12 C11 C10 120.4(12) . . ?
C12 C11 H6 119.8 . . ?
C10 C11 H6 119.8 . . ?
C12 C13 C14 120.0(11) . . ?
C12 C13 H8 120.0 . . ?
C14 C13 H8 120.0 . . ?
C42 C37 C38 118.9(12) . . ?
C42 C37 C36 121.3(12) . . ?
C38 C37 C36 119.8(13) . . ?
C21 C16 C17 118.4(12) . . ?
C21 C16 C15 123.4(12) . . ?
C17 C16 C15 118.1(12) . . ?
N2 C44 H16 109.5 . . ?
N2 C44 H15 109.5 . . ?
H16 C44 H15 109.5 . . ?
N2 C44 H14 109.5 . . ?
H16 C44 H14 109.5 . . ?
H15 C44 H14 109.5 . . ?
C30 C35 C34 118.6(11) . . ?
C30 C35 C36 122.8(11) . . ?
C34 C35 C36 117.5(11) . . ?
C16 C17 C18 119.6(14) . . ?
C16 C17 H9 120.2 . . ?
C18 C17 H9 120.2 . . ?
C25 C24 C23 119.1(12) . . ?
C25 C24 H17 120.4 . . ?
C23 C24 H17 120.4 . . ?
C2 C3 C4 120.1(11) . . ?
C2 C3 H2 119.9 . . ?
C4 C3 H2 119.9 . . ?
C9 C10 C11 119.6(10) . . ?
C9 C10 H5 120.2 . . ?
C11 C10 H5 120.2 . . ?
C40 C39 C38 121.3(15) . . ?
C40 C39 H28 119.4 . . ?
C38 C39 H28 119.4 . . ?
C19 C18 C17 119.4(16) . . ?
C19 C18 H10 120.3 . . ?
C17 C18 H10 120.3 . . ?
C31 C30 C35 118.8(11) . . ?
C31 C30 C28 118.0(11) . . ?
C35 C30 C28 123.3(11) . . ?
O3 C29 N3 121.3(11) . . ?
O3 C29 C28 123.0(11) . . ?
N3 C29 C28 115.7(10) . . ?
C37 C38 C39 118.0(15) . . ?
C37 C38 H29 121.0 . . ?
C39 C38 H29 121.0 . . ?
N3 C43 H32 109.5 . . ?
N3 C43 H31 109.5 . . ?
H32 C43 H31 109.5 . . ?
N3 C43 H30 109.5 . . ?
H32 C43 H30 109.5 . . ?
H31 C43 H30 109.5 . . ?
C24 C25 C26 122.7(13) . . ?
C24 C25 H18 118.6 . . ?
C26 C25 H18 118.6 . . ?
C33 C34 C35 120.5(13) . . ?
C33 C34 H24 119.8 . . ?
C35 C34 H24 119.8 . . ?
C5 C4 C3 120.1(11) . . ?
C5 C4 H3 120.0 . . ?
C3 C4 H3 120.0 . . ?
C22 C27 C26 118.6(12) . . ?
C22 C27 H20 120.7 . . ?
C26 C27 H20 120.7 . . ?
C11 C12 C13 120.7(12) . . ?
C11 C12 H7 119.6 . . ?
C13 C12 H7 119.6 . . ?
C4 C5 C6 120.4(11) . . ?
C4 C5 H4 119.8 . . ?
C6 C5 H4 119.8 . . ?
C41 C42 C37 121.4(14) . . ?
C41 C42 H25 119.3 . . ?
C37 C42 H25 119.3 . . ?
C32 C31 C30 121.5(12) . . ?
C32 C31 H21 119.2 . . ?
C30 C31 H21 119.2 . . ?
C23 C22 N4 122.3(11) . . ?
C23 C22 C27 119.7(12) . . ?
N4 C22 C27 118.0(12) . . ?
O4 C36 C37 119.0(11) . . ?
O4 C36 C35 119.5(11) . . ?
C37 C36 C35 121.3(11) . . ?
C41 C40 C39 118.6(16) . . ?
C41 C40 H27 120.7 . . ?
C39 C40 H27 120.7 . . ?
N1 C7 C8 123.9(10) . . ?
N1 C7 C9 116.4(9) . . ?
C8 C7 C9 119.6(9) . . ?
C25 C26 C27 118.9(12) . . ?
C25 C26 H19 120.6 . . ?
C27 C26 H19 120.6 . . ?
C32 C33 C34 121.7(14) . . ?
C32 C33 H23 119.1 . . ?
C34 C33 H23 119.1 . . ?
C18 C19 C20 121.7(16) . . ?
C18 C19 H11 119.2 . . ?
C20 C19 H11 119.2 . . ?
C33 C32 C31 118.9(13) . . ?
C33 C32 H22 120.5 . . ?
C31 C32 H22 120.5 . . ?
C16 C21 C20 122.5(14) . . ?
C16 C21 H13 118.8 . . ?
C20 C21 H13 118.8 . . ?
C22 C23 C24 120.9(11) . . ?
C22 C23 N3 119.5(11) . . ?
C24 C23 N3 119.6(11) . . ?
C42 C41 C40 121.7(16) . . ?
C42 C41 H26 119.1 . . ?
C40 C41 H26 119.1 . . ?
C19 C20 C21 118.3(16) . . ?
C19 C20 H12 120.8 . . ?
C21 C20 H12 120.8 . . ?

loop_
_geom_bond_atom_site_label_1
_geom_bond_atom_site_label_2
_geom_bond_distance
_geom_bond_site_symmetry_2
_geom_bond_publ_flag
N1 C7 1.314(11) . ?
N1 C6 1.376(12) . ?
N2 C1 1.365(11) . ?
N2 C8 1.387(13) . ?
N2 C44 1.443(12) . ?
O3 C29 1.230(11) . ?
C1 C2 1.364(13) . ?
C1 C6 1.388(12) . ?
N3 C23 1.385(12) . ?
N3 C29 1.378(13) . ?
N3 C43 1.479(13) . ?
O1 C8 1.251(12) . ?
C9 C14 1.377(13) . ?
C9 C10 1.393(13) . ?
C9 C7 1.487(13) . ?
C8 C7 1.451(13) . ?
N4 C28 1.327(12) . ?
N4 C22 1.379(13) . ?
O4 C36 1.239(12) . ?
C28 C29 1.453(15) . ?
C28 C30 1.466(15) . ?
C6 C5 1.426(12) . ?
C14 C13 1.391(13) . ?
C14 C15 1.487(14) . ?
O2 C15 1.220(11) . ?
C2 C3 1.386(13) . ?
C2 H1 0.9300 . ?
C15 C16 1.503(14) . ?
C11 C12 1.330(16) . ?
C11 C10 1.411(13) . ?
C11 H6 0.9300 . ?
C13 C12 1.389(14) . ?
C13 H8 0.9300 . ?
C37 C42 1.389(16) . ?
C37 C38 1.394(17) . ?
C37 C36 1.476(15) . ?
C16 C21 1.354(15) . ?
C16 C17 1.398(16) . ?
C44 H16 0.9600 . ?
C44 H15 0.9600 . ?
C44 H14 0.9600 . ?
C35 C30 1.409(15) . ?
C35 C34 1.408(14) . ?
C35 C36 1.488(14) . ?
C17 C18 1.397(17) . ?
C17 H9 0.9300 . ?
C24 C25 1.340(15) . ?
C24 C23 1.386(14) . ?
C24 H17 0.9300 . ?
C3 C4 1.390(14) . ?
C3 H2 0.9300 . ?
C10 H5 0.9300 . ?
C39 C40 1.38(2) . ?
C39 C38 1.405(18) . ?
C39 H28 0.9300 . ?
C18 C19 1.36(2) . ?
C18 H10 0.9300 . ?
C30 C31 1.399(15) . ?
C38 H29 0.9300 . ?
C43 H32 0.9600 . ?
C43 H31 0.9600 . ?
C43 H30 0.9600 . ?
C25 C26 1.376(16) . ?
C25 H18 0.9300 . ?
C34 C33 1.371(16) . ?
C34 H24 0.9300 . ?
C4 C5 1.343(14) . ?
C4 H3 0.9300 . ?
C27 C22 1.406(14) . ?
C27 C26 1.402(16) . ?
C27 H20 0.9300 . ?
C12 H7 0.9300 . ?
C5 H4 0.9300 . ?
C42 C41 1.337(15) . ?
C42 H25 0.9300 . ?
C31 C32 1.386(15) . ?
C31 H21 0.9300 . ?
C22 C23 1.371(14) . ?
C40 C41 1.36(2) . ?
C40 H27 0.9300 . ?
C26 H19 0.9300 . ?
C33 C32 1.364(19) . ?
C33 H23 0.9300 . ?
C19 C20 1.37(2) . ?
C19 H11 0.9300 . ?
C32 H22 0.9300 . ?
C21 C20 1.379(16) . ?
C21 H13 0.9300 . ?
C41 H26 0.9300 . ?
C20 H12 0.9300 . ?

loop_
_geom_torsion_atom_site_label_1
_geom_torsion_atom_site_label_2
_geom_torsion_atom_site_label_3
_geom_torsion_atom_site_label_4
_geom_torsion
_geom_torsion_site_symmetry_1
_geom_torsion_site_symmetry_2
_geom_torsion_site_symmetry_3
_geom_torsion_site_symmetry_4
_geom_torsion_publ_flag
C8 N2 C1 C2 179.9(10) . . . . ?
C44 N2 C1 C2 -5.1(15) . . . . ?
C8 N2 C1 C6 -1.1(14) . . . . ?
C44 N2 C1 C6 173.9(9) . . . . ?
C1 N2 C8 O1 175.7(9) . . . . ?
C44 N2 C8 O1 0.6(15) . . . . ?
C1 N2 C8 C7 -1.3(14) . . . . ?
C44 N2 C8 C7 -176.4(9) . . . . ?
C22 N4 C28 C29 4.3(15) . . . . ?
C22 N4 C28 C30 175.8(10) . . . . ?
C7 N1 C6 C1 -1.8(14) . . . . ?
C7 N1 C6 C5 178.7(9) . . . . ?
C2 C1 C6 N1 -178.2(9) . . . . ?
N2 C1 C6 N1 2.7(14) . . . . ?
C2 C1 C6 C5 1.2(14) . . . . ?
N2 C1 C6 C5 -177.8(9) . . . . ?
C10 C9 C14 C13 1.1(16) . . . . ?
C7 C9 C14 C13 -176.6(10) . . . . ?
C10 C9 C14 C15 -172.3(10) . . . . ?
C7 C9 C14 C15 10.0(17) . . . . ?
N2 C1 C2 C3 177.8(10) . . . . ?
C6 C1 C2 C3 -1.1(16) . . . . ?
C9 C14 C15 O2 41.7(16) . . . . ?
C13 C14 C15 O2 -131.9(12) . . . . ?
C9 C14 C15 C16 -141.6(11) . . . . ?
C13 C14 C15 C16 44.9(14) . . . . ?
C9 C14 C13 C12 -2.3(17) . . . . ?
C15 C14 C13 C12 171.4(11) . . . . ?
O2 C15 C16 C21 -151.9(12) . . . . ?
C14 C15 C16 C21 31.4(16) . . . . ?
O2 C15 C16 C17 25.7(16) . . . . ?
C14 C15 C16 C17 -151.0(11) . . . . ?
C21 C16 C17 C18 -2.2(17) . . . . ?
C15 C16 C17 C18 180.0(10) . . . . ?
C1 C2 C3 C4 0.4(18) . . . . ?
C14 C9 C10 C11 0.3(17) . . . . ?
C7 C9 C10 C11 178.2(10) . . . . ?
C12 C11 C10 C9 -1(2) . . . . ?
C16 C17 C18 C19 4(2) . . . . ?
C34 C35 C30 C31 0.6(16) . . . . ?
C36 C35 C30 C31 168.2(10) . . . . ?
C34 C35 C30 C28 -179.2(10) . . . . ?
C36 C35 C30 C28 -11.7(17) . . . . ?
N4 C28 C30 C31 -37.2(15) . . . . ?
C29 C28 C30 C31 134.6(11) . . . . ?
N4 C28 C30 C35 142.7(11) . . . . ?
C29 C28 C30 C35 -45.6(16) . . . . ?
C23 N3 C29 O3 -174.6(9) . . . . ?
C43 N3 C29 O3 0.6(15) . . . . ?
C23 N3 C29 C28 3.3(13) . . . . ?
C43 N3 C29 C28 178.5(9) . . . . ?
N4 C28 C29 O3 172.4(10) . . . . ?
C30 C28 C29 O3 1.4(16) . . . . ?
N4 C28 C29 N3 -5.4(15) . . . . ?
C30 C28 C29 N3 -176.4(10) . . . . ?
C42 C37 C38 C39 2.0(19) . . . . ?
C36 C37 C38 C39 -176.5(12) . . . . ?
C40 C39 C38 C37 -4(2) . . . . ?
C23 C24 C25 C26 -1(2) . . . . ?
C30 C35 C34 C33 -0.5(17) . . . . ?
C36 C35 C34 C33 -168.7(12) . . . . ?
C2 C3 C4 C5 0.1(19) . . . . ?
C10 C11 C12 C13 -1(2) . . . . ?
C14 C13 C12 C11 2(2) . . . . ?
C3 C4 C5 C6 0.0(18) . . . . ?
N1 C6 C5 C4 178.8(10) . . . . ?
C1 C6 C5 C4 -0.7(15) . . . . ?
C38 C37 C42 C41 0.1(18) . . . . ?
C36 C37 C42 C41 178.6(11) . . . . ?
C35 C30 C31 C32 0.2(18) . . . . ?
C28 C30 C31 C32 -179.9(11) . . . . ?
C28 N4 C22 C23 -1.3(16) . . . . ?
C28 N4 C22 C27 179.1(10) . . . . ?
C26 C27 C22 C23 2.3(17) . . . . ?
C26 C27 C22 N4 -178.1(11) . . . . ?
C42 C37 C36 O4 -27.4(17) . . . . ?
C38 C37 C36 O4 151.0(13) . . . . ?
C42 C37 C36 C35 148.6(11) . . . . ?
C38 C37 C36 C35 -33.0(17) . . . . ?
C30 C35 C36 O4 -36.1(17) . . . . ?
C34 C35 C36 O4 131.6(12) . . . . ?
C30 C35 C36 C37 148.0(11) . . . . ?
C34 C35 C36 C37 -44.3(15) . . . . ?
C38 C39 C40 C41 3(2) . . . . ?
C6 N1 C7 C8 -0.9(14) . . . . ?
C6 N1 C7 C9 -176.7(9) . . . . ?
O1 C8 C7 N1 -174.5(10) . . . . ?
N2 C8 C7 N1 2.3(14) . . . . ?
O1 C8 C7 C9 1.2(15) . . . . ?
N2 C8 C7 C9 178.1(9) . . . . ?
C14 C9 C7 N1 -137.8(10) . . . . ?
C10 C9 C7 N1 44.4(13) . . . . ?
C14 C9 C7 C8 46.2(15) . . . . ?
C10 C9 C7 C8 -131.6(10) . . . . ?
C24 C25 C26 C27 0(2) . . . . ?
C22 C27 C26 C25 -0.5(18) . . . . ?
C35 C34 C33 C32 -1(2) . . . . ?
C17 C18 C19 C20 -3(2) . . . . ?
C34 C33 C32 C31 1(2) . . . . ?
C30 C31 C32 C33 -1(2) . . . . ?
C17 C16 C21 C20 -0.5(19) . . . . ?
C15 C16 C21 C20 177.2(12) . . . . ?
N4 C22 C23 C24 176.8(10) . . . . ?
C27 C22 C23 C24 -3.6(17) . . . . ?
N4 C22 C23 N3 -0.6(16) . . . . ?
C27 C22 C23 N3 179.0(10) . . . . ?
C25 C24 C23 C22 3.0(17) . . . . ?
C25 C24 C23 N3 -179.6(10) . . . . ?
C29 N3 C23 C22 -0.6(14) . . . . ?
C43 N3 C23 C22 -175.8(10) . . . . ?
C29 N3 C23 C24 -178.0(10) . . . . ?
C43 N3 C23 C24 6.7(14) . . . . ?
C37 C42 C41 C40 -1(2) . . . . ?
C39 C40 C41 C42 -1(2) . . . . ?
C18 C19 C20 C21 0(2) . . . . ?
C16 C21 C20 C19 2(2) . . . . ?
